data_1537579
loop_
_publ_author_name
'Lebedeva, Yu.S.'
'Pushcharovskii, D.Yu.'
'Pasero, M.'
'Taroev, V.K.'
'Lashkevich, V.V.'
'Merlino, S.'
'Goettlicher, J.'
'Kashaev, A.A.'
'Kroll, H.'
'Suvorova, L.F.'
'Wulf-Bernodat, H.'
'Pentinghaus, H.'

_publ_section_title
;
 Synthesis and crystal structure of low ferrialumosilicate sanidine
;
_journal_name_full Kristallografiya
_journal_page_first 986
_journal_page_last 991
_journal_volume 48
_journal_year 2003
_chemical_formula_sum 'Al0.49 Fe0.5 K O8 Si3.01'
_chemical_name_systematic 'K (Si1.2 Fe0.5 Al0.3) (Si1.81 Al0.19) O8'
_space_group_IT_number 12
_symmetry_space_group_name_Hall '-C 2y'
_symmetry_space_group_name_H-M 'C 1 2/m 1'
_cell_angle_alpha 90
_cell_angle_beta 116.02
_cell_angle_gamma 90
_cell_formula_units_Z 4
_cell_length_a 8.655
_cell_length_b 13.101
_cell_length_c 7.25
_cell_volume 738.747
_citation_journal_id_ASTM KRISAJ
_cod_data_source_file Lebedeva_KRISAJ_2003_477.cif
_cod_data_source_block Al0.49Fe0.5K1O8Si3.01
_cod_original_formula_sum 'Al0.49 Fe0.5 K1 O8 Si3.01'
_cod_database_code 1537579

loop_
_symmetry_equiv_pos_as_xyz
x,y,z
-x,y,-z
-x,-y,-z
x,-y,z
x+1/2,y+1/2,z
-x+1/2,y+1/2,-z
-x+1/2,-y+1/2,-z
x+1/2,-y+1/2,z

loop_
_atom_site_label
_atom_site_type_symbol
_atom_site_fract_x
_atom_site_fract_y
_atom_site_fract_z
_atom_site_occupancy
_atom_site_U_iso_or_equiv
O2 O-2 0.6396 0 0.2853 1 0.0
Fe1 Fe+3 0.0082 0.1855 0.2226 0.25 0.0
Si2 Si+4 0.7092 0.1177 0.3441 0.905 0.0
O4 O-2 0.0354 0.3118 0.2587 1 0.0
O3 O-2 0.8266 0.1473 0.2257 1 0.0
Al2 Al+3 0.7092 0.1177 0.3441 0.095 0.0
O1 O-2 0 0.1459 0 1 0.0
Si1 Si+4 0.0082 0.1855 0.2226 0.6 0.0
O5 O-2 0.1799 0.1261 0.4058 1 0.0
Al1 Al+3 0.0082 0.1855 0.2226 0.15 0.0
K1 K+1 0.2857 0 0.1387 1 0.0
